data_1563885
loop_
_publ_author_name
'Konarev, Dmitri V.'
'Kuzmin, Alexey V.'
'Andronov, Mikhail G.'
'Khasanov, Salavat S.'
'Batov, Mikhail S.'
'Otsuka, Akihiro'
'Yamochi, Hideki'
'Kitagawa, Hiroshi'
'Lyubovskaya, Rimma N.'

_publ_section_title
;
 Distortion and electronic structure of ordered C60&#x2022;&#x2212;
 radical anions in the salt with {CoI(dppe)2CO}+ cations (dppe:
 1,2-bis(diphenylphosphino)ethane)
;
_journal_name_full 'Inorganica Chimica Acta'
_journal_page_first 504
_journal_page_last 509
_journal_paper_doi 10.1016/j.ica.2018.08.046
_journal_volume 483
_journal_year 2018
_chemical_formula_moiety 'C53 H48 Co O P4, 0.5(C6 H4 Cl2), C60, 0.5(C6 H14)'
_chemical_formula_sum 'C119 H57 Cl Co O P4'
_chemical_formula_weight 1720.90
_space_group_crystal_system triclinic
_space_group_IT_number 2
_space_group_name_Hall '-P 1'
_space_group_name_H-M_alt 'P -1'
_atom_sites_solution_hydrogens geom
_atom_sites_solution_primary direct
_atom_sites_solution_secondary difmap
_cell_angle_alpha 85.968(3)
_cell_angle_beta 83.894(3)
_cell_angle_gamma 82.874(3)
_cell_formula_units_Z 2
_cell_length_a 11.0692(3)
_cell_length_b 18.1814(5)
_cell_length_c 19.1296(6)
_cell_measurement_reflns_used 11051
_cell_measurement_temperature 121(6)
_cell_measurement_theta_max 28.7780
_cell_measurement_theta_min 3.7080
_cell_volume 3792.12(19)
_computing_cell_refinement 'CrysAlisPro 1.171.38.43d (Rigaku OD, 2015)'
_computing_data_collection 'CrysAlisPro 1.171.38.43d (Rigaku OD, 2015)'
_computing_data_reduction 'CrysAlisPro 1.171.38.43d (Rigaku OD, 2015)'
_computing_molecular_graphics 'Olex2 (Dolomanov et al., 2009)'
_computing_publication_material 'Olex2 (Dolomanov et al., 2009)'
_computing_structure_refinement 'ShelXL (Sheldrick, 2015)'
_computing_structure_solution 'ShelXS (Sheldrick, 2008)'
_diffrn_ambient_environment N~2~
_diffrn_ambient_temperature 121(6)
_diffrn_detector 'CCD plate'
_diffrn_detector_area_resol_mean 5.2283
_diffrn_detector_type AtlasS2
_diffrn_measured_fraction_theta_full 0.995
_diffrn_measured_fraction_theta_max 0.834
_diffrn_measurement_details
;
List of Runs (angles in degrees, time in seconds):

  # Type    Start    End  Width  t~exp~   \w     \q     \k     \f   Frames
--------------------------------------------------------------------------
  1  \w      5.00  91.00   1.00   20.00    --   11.89  77.00-180.00   86
  2  \w    -57.00  41.00   1.00   20.00    --   11.89 -57.00  60.00   98
  3  \w    -58.00  41.00   1.00   20.00    --   11.89 -57.00-180.00   99
  4  \w    -90.00  16.00   1.00   20.00    --  -12.20 -77.00 -60.00  106
;
_diffrn_measurement_device 'four-circle diffractometer'
_diffrn_measurement_device_type 'Xcalibur, AtlasS2, Gemini'
_diffrn_measurement_method '\w scans'
_diffrn_orient_matrix_type 'CrysAlisPro convention (1999,Acta A55,543-557)'
_diffrn_orient_matrix_UB_11 -0.0108162000
_diffrn_orient_matrix_UB_12 -0.0048985000
_diffrn_orient_matrix_UB_13 0.0371558000
_diffrn_orient_matrix_UB_21 0.0429725000
_diffrn_orient_matrix_UB_22 -0.0323710000
_diffrn_orient_matrix_UB_23 -0.0004155000
_diffrn_orient_matrix_UB_31 0.0474093000
_diffrn_orient_matrix_UB_32 0.0218880000
_diffrn_orient_matrix_UB_33 0.0038099000
_diffrn_radiation_monochromator graphite
_diffrn_radiation_probe x-ray
_diffrn_radiation_type MoK\a
_diffrn_radiation_wavelength 0.71073
_diffrn_reflns_av_R_equivalents 0.0377
_diffrn_reflns_av_unetI/netI 0.0652
_diffrn_reflns_Laue_measured_fraction_full 0.995
_diffrn_reflns_Laue_measured_fraction_max 0.834
_diffrn_reflns_limit_h_max 14
_diffrn_reflns_limit_h_min -14
_diffrn_reflns_limit_k_max 21
_diffrn_reflns_limit_k_min -25
_diffrn_reflns_limit_l_max 26
_diffrn_reflns_limit_l_min -26
_diffrn_reflns_number 39882
_diffrn_reflns_point_group_measured_fraction_full 0.995
_diffrn_reflns_point_group_measured_fraction_max 0.834
_diffrn_reflns_theta_full 26.000
_diffrn_reflns_theta_max 29.687
_diffrn_reflns_theta_min 3.393
_diffrn_source 'fine-focus sealed X-ray tube'
_diffrn_source_type 'Enhance (Mo) X-ray Source'
_exptl_absorpt_coefficient_mu 0.410
_exptl_absorpt_correction_T_max 1.00000
_exptl_absorpt_correction_T_min 0.97542
_exptl_absorpt_correction_type multi-scan
_exptl_absorpt_process_details
;
CrysAlisPro 1.171.38.43d (Rigaku Oxford Diffraction, 2015)
Empirical absorption correction using spherical harmonics,
implemented in SCALE3 ABSPACK scaling algorithm.
;
_exptl_crystal_colour 'metallic dark black'
_exptl_crystal_density_diffrn 1.507
_exptl_crystal_description prism
_exptl_crystal_F_000 1766
_exptl_crystal_size_max 0.35
_exptl_crystal_size_mid 0.15
_exptl_crystal_size_min 0.1
_refine_diff_density_max 1.462
_refine_diff_density_min -0.706
_refine_diff_density_rms 0.077
_refine_ls_extinction_coef .
_refine_ls_extinction_method none
_refine_ls_goodness_of_fit_ref 1.019
_refine_ls_hydrogen_treatment constr
_refine_ls_matrix_type full
_refine_ls_number_parameters 1195
_refine_ls_number_reflns 17940
_refine_ls_number_restraints 295
_refine_ls_restrained_S_all 1.029
_refine_ls_R_factor_all 0.0824
_refine_ls_R_factor_gt 0.0550
_refine_ls_shift/su_max 0.001
_refine_ls_shift/su_mean 0.000
_refine_ls_structure_factor_coef Fsqd
_refine_ls_weighting_details 'w=1/[\s^2^(Fo^2^)+(0.0488P)^2^+4.0717P] where P=(Fo^2^+2Fc^2^)/3'
_refine_ls_weighting_scheme calc
_refine_ls_wR_factor_gt 0.1178
_refine_ls_wR_factor_ref 0.1331
_reflns_Friedel_coverage 0.000
_reflns_Friedel_fraction_full .
_reflns_Friedel_fraction_max .
_reflns_number_gt 13214
_reflns_number_total 17940
_reflns_threshold_expression 'I > 2\s(I)'
_cod_data_source_file ICA-2018-483-504.cif
_cod_data_source_block c60Codppe2CO
_cod_original_cell_volume 3792.1(2)
_cod_database_code 1563885
_shelx_space_group_comment
;
The symmetry employed for this shelxl refinement is uniquely defined
by the following loop, which should always be used as a source of
symmetry information in preference to the above space-group names.
They are only intended as comments.
;
_olex2_refinement_description
;
1. Fixed Uiso
 At 1.2 times of:
  All C(H) groups, All C(H,H) groups
 At 1.5 times of:
  All C(H,H,H) groups
2. Restrained distances
 C41-C43 \\sim C43-C42_$1 \\sim C42-C43_$1 \\sim C43_$1-C41_$1 \\sim C51-C53
\\sim C53-C52_$1 ~
 C52-C53_$1 \\sim C53_$1-C51_$1 \\sim C61-C63 \\sim C63-C62_$1 \\sim C62-C63_$1
\\sim C63_$1-C61_$1
 with sigma of 0.02
 C42-C41 \\sim C43-C42 \\sim C43-C43_$1 \\sim C43_$1-C42_$1 \\sim C42_$1-C41_$1
\\sim C52-C51 ~
 C53-C52 \\sim C53-C53_$1 \\sim C53_$1-C52_$1 \\sim C52_$1-C51_$1 \\sim C62-C61
\\sim C63-C62 \\sim C63-
 C63_$1 \\sim C63_$1-C62_$1 \\sim C62_$1-C61_$1
 with sigma of 0.02
3. Rigid bond restraints
 C41, C42, C43, C51, C52, C53, C61, C62, C63
 with sigma for 1-2 distances of 0.01 and sigma for 1-3 distances of 0.01
4. Uiso/Uaniso restraints and constraints
C41 \\sim C42 \\sim C43 \\sim C51 \\sim C52 \\sim C53 \\sim C61 \\sim C62 \\sim
C63: within 1.7A with sigma of 0.01 and sigma for terminal atoms of 0.02
Uanis(C42) = Uanis(C62)
Uanis(C61) = Uanis(C41)
Uanis(C43) = Uanis(C51)
Uanis(C62) = Uanis(C52)
5. Others
 1*[Sof(C41)+Sof(H41A)+Sof(H41B)+Sof(H41C)+Sof(C42)+Sof(H42A)+Sof(H42B)+
 Sof(C43)+Sof(H43A)+Sof(H43B)]+1*[Sof(C51)+Sof(H51A)+Sof(H51B)+Sof(H51C)+
 Sof(C52)+Sof(H52A)+Sof(H52B)+Sof(C53)+Sof(H53A)+Sof(H53B)]+1*[Sof(C61)+
 Sof(H61A)+Sof(H61B)+Sof(H61C)+Sof(C62)+Sof(H62A)+Sof(H62B)+Sof(C63)+Sof(H63A)+
 Sof(H63B)]=1 with esd of 0.0001
 Sof(C41)=Sof(H41A)=Sof(H41B)=Sof(H41C)=Sof(C42)=Sof(H42A)=Sof(H42B)=Sof(C43)=
 Sof(H43A)=Sof(H43B)=FVAR(1)
 Sof(C51)=Sof(H51A)=Sof(H51B)=Sof(H51C)=Sof(C52)=Sof(H52A)=Sof(H52B)=Sof(C53)=
 Sof(H53A)=Sof(H53B)=FVAR(2)
 Sof(C61)=Sof(H61A)=Sof(H61B)=Sof(H61C)=Sof(C62)=Sof(H62A)=Sof(H62B)=Sof(C63)=
 Sof(H63A)=Sof(H63B)=FVAR(3)
 Fixed Sof: Cl31(0.5) Cl32(0.5) C32(0.5) C31(0.5) C36(0.5) H36(0.5) C35(0.5)
 H35(0.5) C34(0.5) H34(0.5) C33(0.5) H33(0.5)
6.a Secondary CH2 refined with riding coordinates:
 C249(H24A,H24B), C250(H25A,H25B), C251(H25C,H25D), C252(H25E,H25F), C42(H42A,
 H42B), C43(H43A,H43B), C52(H52A,H52B), C53(H53A,H53B), C62(H62A,H62B),
 C63(H63A,H63B)
6.b Aromatic/amide H refined with riding coordinates:
 C202(H202), C203(H203), C204(H204), C205(H205), C206(H206), C208(H208),
 C209(H209), C210(H210), C211(H211), C212(H212), C214(H214), C215(H215),
 C216(H216), C217(H217), C218(H218), C220(H220), C221(H221), C222(H222),
 C223(H223), C224(H224), C226(H226), C227(H227), C228(H228), C229(H229),
 C230(H230), C232(H232), C233(H233), C234(H234), C235(H235), C236(H236),
 C238(H238), C239(H239), C240(H240), C241(H241), C242(H242), C244(H244),
 C245(H245), C246(H246), C247(H247), C248(H248), C36(H36), C35(H35), C34(H34),
 C33(H33)
6.c Fitted hexagon refined as free rotating group:
 C32(C31,C36,C35,C34,C33)
6.d Idealised Me refined as rotating group:
 C41(H41A,H41B,H41C), C51(H51A,H51B,H51C), C61(H61A,H61B,H61C)
;

loop_
_space_group_symop_operation_xyz
'x, y, z'
'-x, -y, -z'

loop_
_atom_site_label
_atom_site_type_symbol
_atom_site_fract_x
_atom_site_fract_y
_atom_site_fract_z
_atom_site_U_iso_or_equiv
_atom_site_adp_type
_atom_site_occupancy
_atom_site_site_symmetry_order
_atom_site_calc_flag
_atom_site_refinement_flags_posn
_atom_site_refinement_flags_adp
_atom_site_refinement_flags_occupancy
_atom_site_disorder_assembly
_atom_site_disorder_group
Co1 Co 0.45375(3) 0.75820(2) 0.69935(2) 0.01396(8) Uani 1 1 d . . . . .
P201 P 0.34377(6) 0.66230(3) 0.69405(3) 0.01456(13) Uani 1 1 d . . . . .
O1 O 0.38214(18) 0.90868(10) 0.64108(11) 0.0290(4) Uani 1 1 d . . . . .
C201 C 0.4173(2) 0.56722(13) 0.68331(13) 0.0165(5) Uani 1 1 d . . . . .
P202 P 0.57151(6) 0.73994(3) 0.59928(3) 0.01445(13) Uani 1 1 d . . . . .
C202 C 0.4350(2) 0.53635(14) 0.61763(13) 0.0193(5) Uani 1 1 d . . . . .
H202 H 0.407889 0.564017 0.578346 0.023 Uiso 1 1 calc R . . . .
P203 P 0.33651(6) 0.77591(3) 0.79954(3) 0.01371(13) Uani 1 1 d . . . . .
C203 C 0.4927(2) 0.46465(15) 0.61068(15) 0.0232(6) Uani 1 1 d . . . . .
H203 H 0.503220 0.444274 0.566883 0.028 Uiso 1 1 calc R . . . .
P204 P 0.62917(6) 0.76817(3) 0.74527(3) 0.01403(13) Uani 1 1 d . . . . .
C204 C 0.5344(2) 0.42352(15) 0.66837(15) 0.0240(6) Uani 1 1 d . . . . .
H204 H 0.573777 0.375677 0.663287 0.029 Uiso 1 1 calc R . . . .
C205 C 0.5178(2) 0.45322(14) 0.73406(15) 0.0226(6) Uani 1 1 d . . . . .
H205 H 0.545776 0.425361 0.773016 0.027 Uiso 1 1 calc R . . . .
C206 C 0.4595(2) 0.52451(14) 0.74126(14) 0.0188(5) Uani 1 1 d . . . . .
H206 H 0.448176 0.544251 0.785351 0.023 Uiso 1 1 calc R . . . .
C207 C 0.2258(2) 0.66714(14) 0.63243(13) 0.0171(5) Uani 1 1 d . . . . .
C208 C 0.2002(2) 0.72803(15) 0.58626(13) 0.0207(5) Uani 1 1 d . . . . .
H208 H 0.247767 0.767065 0.583249 0.025 Uiso 1 1 calc R . . . .
C209 C 0.1041(3) 0.73131(17) 0.54441(14) 0.0274(6) Uani 1 1 d . . . . .
H209 H 0.088156 0.772224 0.513360 0.033 Uiso 1 1 calc R . . . .
C210 C 0.0319(3) 0.67371(18) 0.54889(15) 0.0310(7) Uani 1 1 d . . . . .
H210 H -0.032838 0.676113 0.521228 0.037 Uiso 1 1 calc R . . . .
C211 C 0.0566(3) 0.61268(17) 0.59467(15) 0.0293(6) Uani 1 1 d . . . . .
H211 H 0.008601 0.573855 0.597597 0.035 Uiso 1 1 calc R . . . .
C212 C 0.1522(2) 0.60917(16) 0.63604(14) 0.0239(6) Uani 1 1 d . . . . .
H212 H 0.168047 0.567899 0.666684 0.029 Uiso 1 1 calc R . . . .
C213 C 0.5078(2) 0.77448(14) 0.51739(12) 0.0177(5) Uani 1 1 d . . . . .
C214 C 0.5205(3) 0.84665(15) 0.48966(14) 0.0237(6) Uani 1 1 d . . . . .
H214 H 0.565807 0.876515 0.511496 0.028 Uiso 1 1 calc R . . . .
C215 C 0.4654(3) 0.87391(16) 0.42941(15) 0.0287(6) Uani 1 1 d . . . . .
H215 H 0.475051 0.921754 0.410902 0.034 Uiso 1 1 calc R . . . .
C216 C 0.3969(3) 0.83067(16) 0.39701(14) 0.0273(6) Uani 1 1 d . . . . .
H216 H 0.359564 0.849430 0.357110 0.033 Uiso 1 1 calc R . . . .
C217 C 0.3836(2) 0.75898(16) 0.42413(14) 0.0249(6) Uani 1 1 d . . . . .
H217 H 0.337249 0.729578 0.402477 0.030 Uiso 1 1 calc R . . . .
C218 C 0.4396(2) 0.73127(15) 0.48353(13) 0.0210(5) Uani 1 1 d . . . . .
H218 H 0.431334 0.682932 0.501018 0.025 Uiso 1 1 calc R . . . .
C219 C 0.6523(2) 0.64840(13) 0.58145(13) 0.0157(5) Uani 1 1 d . . . . .
C220 C 0.6895(2) 0.60129(14) 0.63792(13) 0.0173(5) Uani 1 1 d . . . . .
H220 H 0.665870 0.615079 0.683725 0.021 Uiso 1 1 calc R . . . .
C221 C 0.7607(2) 0.53464(14) 0.62682(14) 0.0193(5) Uani 1 1 d . . . . .
H221 H 0.786366 0.504399 0.664985 0.023 Uiso 1 1 calc R . . . .
C222 C 0.7944(2) 0.51243(14) 0.55837(14) 0.0219(6) Uani 1 1 d . . . . .
H222 H 0.840983 0.467006 0.550686 0.026 Uiso 1 1 calc R . . . .
C223 C 0.7576(2) 0.55893(15) 0.50195(14) 0.0220(6) Uani 1 1 d . . . . .
H223 H 0.779757 0.544596 0.456198 0.026 Uiso 1 1 calc R . . . .
C224 C 0.6881(2) 0.62635(14) 0.51327(13) 0.0197(5) Uani 1 1 d . . . . .
H224 H 0.665034 0.657346 0.475000 0.024 Uiso 1 1 calc R . . . .
C225 C 0.1843(2) 0.82631(13) 0.78946(13) 0.0169(5) Uani 1 1 d . . . . .
C226 C 0.1406(2) 0.84176(15) 0.72392(14) 0.0212(5) Uani 1 1 d . . . . .
H226 H 0.191433 0.829381 0.683532 0.025 Uiso 1 1 calc R . . . .
C227 C 0.0225(2) 0.87532(15) 0.71778(14) 0.0230(6) Uani 1 1 d . . . . .
H227 H -0.005285 0.885245 0.673493 0.028 Uiso 1 1 calc R . . . .
C228 C -0.0537(2) 0.89396(14) 0.77691(14) 0.0206(5) Uani 1 1 d . . . . .
H228 H -0.132561 0.917113 0.772699 0.025 Uiso 1 1 calc R . . . .
C229 C -0.0126(2) 0.87813(14) 0.84297(14) 0.0214(6) Uani 1 1 d . . . . .
H229 H -0.064290 0.890276 0.883095 0.026 Uiso 1 1 calc R . . . .
C230 C 0.1050(2) 0.84439(14) 0.84933(13) 0.0203(5) Uani 1 1 d . . . . .
H230 H 0.131693 0.833605 0.893802 0.024 Uiso 1 1 calc R . . . .
C231 C 0.3815(2) 0.81742(13) 0.87518(12) 0.0148(5) Uani 1 1 d . . . . .
C232 C 0.3593(2) 0.89406(14) 0.88082(13) 0.0188(5) Uani 1 1 d . . . . .
H232 H 0.326303 0.924118 0.844517 0.023 Uiso 1 1 calc R . . . .
C233 C 0.3862(2) 0.92567(15) 0.94061(14) 0.0228(6) Uani 1 1 d . . . . .
H233 H 0.370524 0.976768 0.944311 0.027 Uiso 1 1 calc R . . . .
C234 C 0.4362(2) 0.88154(16) 0.99449(14) 0.0238(6) Uani 1 1 d . . . . .
H234 H 0.453360 0.902855 1.034572 0.029 Uiso 1 1 calc R . . . .
C235 C 0.4608(2) 0.80569(16) 0.98880(13) 0.0229(6) Uani 1 1 d . . . . .
H235 H 0.495667 0.776123 1.024796 0.028 Uiso 1 1 calc R . . . .
C236 C 0.4336(2) 0.77339(14) 0.92950(13) 0.0189(5) Uani 1 1 d . . . . .
H236 H 0.450209 0.722303 0.925989 0.023 Uiso 1 1 calc R . . . .
C237 C 0.6350(2) 0.85689(13) 0.78512(13) 0.0164(5) Uani 1 1 d . . . . .
C238 C 0.6095(2) 0.92259(14) 0.74389(14) 0.0215(6) Uani 1 1 d . . . . .
H238 H 0.588461 0.920284 0.698380 0.026 Uiso 1 1 calc R . . . .
C239 C 0.6153(3) 0.99113(14) 0.77024(15) 0.0254(6) Uani 1 1 d . . . . .
H239 H 0.599350 1.034439 0.742215 0.030 Uiso 1 1 calc R . . . .
C240 C 0.6451(2) 0.99497(15) 0.83852(15) 0.0259(6) Uani 1 1 d . . . . .
H240 H 0.648732 1.040824 0.856390 0.031 Uiso 1 1 calc R . . . .
C241 C 0.6693(2) 0.93053(15) 0.87974(14) 0.0227(6) Uani 1 1 d . . . . .
H241 H 0.688957 0.933156 0.925500 0.027 Uiso 1 1 calc R . . . .
C242 C 0.6645(2) 0.86198(14) 0.85353(13) 0.0182(5) Uani 1 1 d . . . . .
H242 H 0.681200 0.818946 0.881812 0.022 Uiso 1 1 calc R . . . .
C243 C 0.7042(2) 0.69928(13) 0.80567(13) 0.0173(5) Uani 1 1 d . . . . .
C244 C 0.8214(2) 0.70491(15) 0.82407(14) 0.0229(6) Uani 1 1 d . . . . .
H244 H 0.861335 0.745654 0.807277 0.028 Uiso 1 1 calc R . . . .
C245 C 0.8784(3) 0.64963(16) 0.86746(15) 0.0282(6) Uani 1 1 d . . . . .
H245 H 0.955954 0.653881 0.880055 0.034 Uiso 1 1 calc R . . . .
C246 C 0.8207(3) 0.58870(16) 0.89189(14) 0.0293(7) Uani 1 1 d . . . . .
H246 H 0.858804 0.552265 0.921420 0.035 Uiso 1 1 calc R . . . .
C247 C 0.7062(3) 0.58163(15) 0.87256(15) 0.0282(6) Uani 1 1 d . . . . .
H247 H 0.668119 0.539790 0.887996 0.034 Uiso 1 1 calc R . . . .
C248 C 0.6479(2) 0.63714(14) 0.83000(13) 0.0193(5) Uani 1 1 d . . . . .
H248 H 0.570229 0.632533 0.817707 0.023 Uiso 1 1 calc R . . . .
C249 C 0.7545(2) 0.77104(14) 0.67178(13) 0.0174(5) Uani 1 1 d . . . . .
H24A H 0.809111 0.806233 0.681024 0.021 Uiso 1 1 calc R . . . .
H24B H 0.801499 0.722468 0.668692 0.021 Uiso 1 1 calc R . . . .
C250 C 0.7006(2) 0.79384(14) 0.60277(13) 0.0174(5) Uani 1 1 d . . . . .
H25A H 0.761786 0.783436 0.563401 0.021 Uiso 1 1 calc R . . . .
H25B H 0.672608 0.846580 0.600478 0.021 Uiso 1 1 calc R . . . .
C251 C 0.2922(2) 0.68625(13) 0.83685(12) 0.0165(5) Uani 1 1 d . . . . .
H25C H 0.362386 0.655065 0.853232 0.020 Uiso 1 1 calc R . . . .
H25D H 0.229887 0.693453 0.876220 0.020 Uiso 1 1 calc R . . . .
C252 C 0.2428(2) 0.65064(14) 0.77804(13) 0.0183(5) Uani 1 1 d . . . . .
H25E H 0.160501 0.673610 0.771790 0.022 Uiso 1 1 calc R . . . .
H25F H 0.239399 0.598220 0.790379 0.022 Uiso 1 1 calc R . . . .
C253 C 0.4068(2) 0.84880(15) 0.66361(13) 0.0196(5) Uani 1 1 d . . . . .
Cl1 Cl 0.48934(16) 0.38382(8) -0.06359(9) 0.0297(4) Uani 0.5 1 d . . P A -1
Cl2 Cl 0.28809(13) 0.52325(7) -0.06195(7) 0.0273(3) Uani 0.5 1 d . . P A -1
C301 C 0.4168(3) 0.5206(2) -0.0179(2) 0.0189(15) Uani 0.5 1 d . . P A -1
C306 C 0.5035(4) 0.45840(17) -0.0172(2) 0.0199(11) Uani 0.5 1 d G . P A -1
C305 C 0.6035(3) 0.45662(18) 0.0213(2) 0.0228(17) Uani 0.5 1 d G . P A -1
H36 H 0.661467 0.414982 0.021770 0.027 Uiso 0.5 1 calc R . P A -1
C304 C 0.6168(3) 0.5171(2) 0.0593(2) 0.0267(12) Uani 0.5 1 d G . P A -1
H35 H 0.683658 0.515879 0.085129 0.032 Uiso 0.5 1 calc R . P A -1
C303 C 0.5301(4) 0.57931(18) 0.0587(2) 0.0335(17) Uani 0.5 1 d G . P A -1
H34 H 0.538997 0.619752 0.084074 0.040 Uiso 0.5 1 calc R . P A -1
C302 C 0.4301(3) 0.58109(17) 0.0201(2) 0.0227(12) Uani 0.5 1 d G . P A -1
H33 H 0.372143 0.622730 0.019659 0.027 Uiso 0.5 1 calc R . P A -1
C1 C -0.2445(3) 0.24622(17) 0.88260(16) 0.0317(7) Uani 1 1 d . . . . .
C2 C -0.2245(3) 0.17304(16) 0.85643(16) 0.0289(6) Uani 1 1 d . . . . .
C3 C -0.1438(3) 0.12665(17) 0.90058(16) 0.0323(7) Uani 1 1 d . . . . .
C4 C -0.1136(3) 0.17097(18) 0.95372(15) 0.0320(7) Uani 1 1 d . . . . .
C5 C -0.1747(3) 0.24497(18) 0.94431(15) 0.0341(7) Uani 1 1 d . . . . .
C6 C -0.2542(3) 0.30761(18) 0.83662(18) 0.0353(7) Uani 1 1 d . . . . .
C7 C -0.2132(3) 0.16376(17) 0.78423(16) 0.0303(7) Uani 1 1 d . . . . .
C8 C -0.0544(3) 0.07340(16) 0.86995(18) 0.0338(7) Uani 1 1 d . . . . .
C9 C 0.0055(3) 0.16060(19) 0.97555(15) 0.0362(8) Uani 1 1 d . . . . .
C10 C -0.1206(3) 0.30647(19) 0.95584(17) 0.0392(8) Uani 1 1 d . . . . .
C11 C -0.1301(3) 0.37174(17) 0.90679(18) 0.0393(8) Uani 1 1 d . . . . .
C12 C -0.1948(3) 0.37282(17) 0.84868(19) 0.0382(8) Uani 1 1 d . . . . .
C13 C -0.2429(3) 0.29912(18) 0.76183(18) 0.0347(7) Uani 1 1 d . . . . .
C14 C -0.2229(3) 0.2288(2) 0.73577(16) 0.0354(7) Uani 1 1 d . . . . .
C15 C -0.1203(3) 0.10904(18) 0.75310(19) 0.0387(8) Uani 1 1 d . . . . .
C16 C -0.0445(3) 0.06596(16) 0.7949(2) 0.0397(8) Uani 1 1 d . . . . .
C17 C 0.0682(3) 0.06337(16) 0.89267(18) 0.0386(8) Uani 1 1 d . . . . .
C18 C 0.0965(3) 0.10622(18) 0.94477(17) 0.0368(8) Uani 1 1 d . . . . .
C19 C 0.0629(3) 0.22557(19) 0.98836(14) 0.0353(7) Uani 1 1 d . . . . .
C20 C 0.0014(3) 0.2965(2) 0.97848(15) 0.0404(8) Uani 1 1 d . . . . .
C21 C 0.0664(4) 0.35584(19) 0.94418(18) 0.0434(9) Uani 1 1 d . . . . .
C22 C -0.0135(3) 0.40202(18) 0.90039(19) 0.0428(8) Uani 1 1 d . . . . .
C23 C -0.1484(3) 0.40297(16) 0.78198(19) 0.0381(8) Uani 1 1 d . . . . .
C24 C -0.1767(3) 0.35830(18) 0.72796(18) 0.0383(8) Uani 1 1 d . . . . .
C25 C -0.1357(3) 0.2142(2) 0.67479(16) 0.0393(8) Uani 1 1 d . . . . .
C26 C -0.0733(3) 0.1409(2) 0.68483(17) 0.0404(8) Uani 1 1 d . . . . .
C27 C 0.0873(3) 0.05005(16) 0.77004(19) 0.0390(8) Uani 1 1 d . . . . .
C28 C 0.1533(3) 0.04906(15) 0.8309(2) 0.0404(8) Uani 1 1 d . . . . .
C29 C 0.2142(3) 0.13739(19) 0.93764(17) 0.0387(8) Uani 1 1 d . . . . .
C30 C 0.1920(3) 0.2116(2) 0.96503(15) 0.0362(8) Uani 1 1 d . . . . .
C31 C 0.2535(3) 0.2685(2) 0.93191(16) 0.0385(8) Uani 1 1 d . . . . .
C32 C 0.1904(3) 0.34135(19) 0.92103(17) 0.0408(8) Uani 1 1 d . . . . .
C33 C 0.0310(3) 0.43156(16) 0.8359(2) 0.0412(8) Uani 1 1 d . . . . .
C34 C -0.0358(3) 0.43293(16) 0.7754(2) 0.0417(8) Uani 1 1 d . . . . .
C35 C -0.0955(3) 0.34453(19) 0.66945(17) 0.0378(8) Uani 1 1 d . . . . .
C36 C -0.0733(3) 0.2715(2) 0.64222(15) 0.0377(8) Uani 1 1 d . . . . .
C37 C 0.0508(4) 0.1266(2) 0.66177(18) 0.0454(9) Uani 1 1 d . . . . .
C38 C 0.1319(3) 0.08017(19) 0.70561(19) 0.0446(9) Uani 1 1 d . . . . .
C39 C 0.2670(3) 0.07853(17) 0.8247(2) 0.0409(8) Uani 1 1 d . . . . .
C40 C 0.2966(3) 0.12357(18) 0.87893(18) 0.0386(8) Uani 1 1 d . . . . .
C41 C 0.3624(3) 0.18228(19) 0.84514(18) 0.0370(8) Uani 1 1 d . . . . .
C42 C 0.3414(3) 0.25343(19) 0.87070(16) 0.0348(7) Uani 1 1 d . . . . .
C43 C 0.2375(3) 0.37271(19) 0.8525(2) 0.0432(9) Uani 1 1 d . . . . .
C44 C 0.1611(3) 0.41679(18) 0.8111(2) 0.0443(9) Uani 1 1 d . . . . .
C45 C 0.0489(3) 0.41879(17) 0.71461(19) 0.0409(8) Uani 1 1 d . . . . .
C46 C 0.0210(3) 0.37597(18) 0.66248(17) 0.0384(8) Uani 1 1 d . . . . .
C47 C 0.0549(3) 0.2569(2) 0.61845(14) 0.0384(8) Uani 1 1 d . . . . .
C48 C 0.1154(3) 0.1858(2) 0.62748(15) 0.0430(9) Uani 1 1 d . . . . .
C49 C 0.2480(3) 0.11024(19) 0.69863(19) 0.0421(8) Uani 1 1 d . . . . .
C50 C 0.3135(3) 0.10903(19) 0.75695(19) 0.0421(8) Uani 1 1 d . . . . .
C51 C 0.3734(3) 0.1740(2) 0.76933(19) 0.0398(8) Uani 1 1 d . . . . .
C52 C 0.3311(3) 0.31751(18) 0.82160(18) 0.0355(7) Uani 1 1 d . . . . .
C53 C 0.1720(3) 0.40851(17) 0.73663(19) 0.0393(8) Uani 1 1 d . . . . .
C54 C 0.1119(3) 0.3212(2) 0.63117(15) 0.0388(8) Uani 1 1 d . . . . .
C55 C 0.2379(3) 0.1760(2) 0.65048(17) 0.0457(9) Uani 1 1 d . . . . .
C56 C 0.3633(3) 0.2361(2) 0.72336(18) 0.0405(8) Uani 1 1 d . . . . .
C57 C 0.3428(3) 0.3081(2) 0.74994(17) 0.0372(8) Uani 1 1 d . . . . .
C58 C 0.2598(3) 0.3555(2) 0.70596(17) 0.0410(8) Uani 1 1 d . . . . .
C59 C 0.2303(3) 0.3114(2) 0.65301(16) 0.0390(8) Uani 1 1 d . . . . .
C60 C 0.2925(3) 0.2372(2) 0.66196(16) 0.0396(8) Uani 1 1 d . . . . .
C407 C 0.2487(5) 0.0183(2) 0.5043(3) 0.0426(11) Uani 0.697(3) 1 d D U P B 1
H41A H 0.266985 0.017793 0.454175 0.064 Uiso 0.697(3) 1 calc GR . P B 1
H41B H 0.322946 0.006497 0.526622 0.064 Uiso 0.697(3) 1 calc GR . P B 1
H41C H 0.210903 0.066713 0.516610 0.064 Uiso 0.697(3) 1 calc GR . P B 1
C408 C 0.1634(4) -0.0379(3) 0.5286(3) 0.0484(11) Uani 0.697(3) 1 d D U P B 1
H42A H 0.141543 -0.033673 0.578788 0.058 Uiso 0.697(3) 1 calc R . P B 1
H42B H 0.207991 -0.086739 0.522401 0.058 Uiso 0.697(3) 1 calc R . P B 1
C409 C 0.0445(4) -0.0343(3) 0.4933(3) 0.0488(12) Uani 0.697(3) 1 d D U P B 1
H43A H 0.065176 -0.036761 0.442912 0.059 Uiso 0.697(3) 1 calc R . P B 1
H43B H 0.004273 -0.077584 0.509783 0.059 Uiso 0.697(3) 1 calc R . P B 1
C401 C 0.159(2) 0.0110(12) 0.3911(9) 0.0488(12) Uani 0.154(2) 1 d D U P C 2
H51A H 0.189347 0.040174 0.350879 0.073 Uiso 0.154(2) 1 calc GR . P C 2
H51B H 0.089101 -0.010954 0.380018 0.073 Uiso 0.154(2) 1 calc GR . P C 2
H51C H 0.221517 -0.027545 0.403730 0.073 Uiso 0.154(2) 1 calc GR . P C 2
C402 C 0.1206(16) 0.0612(9) 0.4537(10) 0.0484(11) Uani 0.154(2) 1 d D U P C 2
H52A H 0.192380 0.077938 0.469664 0.058 Uiso 0.154(2) 1 calc R . P C 2
H52B H 0.066748 0.104545 0.439133 0.058 Uiso 0.154(2) 1 calc R . P C 2
C403 C 0.0541(14) 0.0159(12) 0.5139(7) 0.051(3) Uani 0.154(2) 1 d D U P C 2
H53A H 0.023752 0.047535 0.552247 0.061 Uiso 0.154(2) 1 calc R . P C 2
H53B H 0.110720 -0.024343 0.531600 0.061 Uiso 0.154(2) 1 calc R . P C 2
C406 C 0.198(2) -0.0191(14) 0.5450(11) 0.0426(11) Uani 0.149(3) 1 d D U P D 3
H61A H 0.247249 -0.065838 0.551805 0.064 Uiso 0.149(3) 1 calc GR . P D 3
H61B H 0.121574 -0.019509 0.573899 0.064 Uiso 0.149(3) 1 calc GR . P D 3
H61C H 0.240269 0.020140 0.557986 0.064 Uiso 0.149(3) 1 calc GR . P D 3
C405 C 0.1732(9) -0.0061(14) 0.4659(10) 0.0484(11) Uani 0.149(3) 1 d D U P D 3
H62A H 0.215240 0.034589 0.443984 0.058 Uiso 0.149(3) 1 calc R . P D 3
H62B H 0.202726 -0.050395 0.440862 0.058 Uiso 0.149(3) 1 calc R . P D 3
C404 C 0.0330(10) 0.0125(14) 0.4634(7) 0.050(3) Uani 0.149(3) 1 d D U P D 3
H63A H 0.006358 -0.013256 0.426123 0.060 Uiso 0.149(3) 1 calc R . P D 3
H63B H 0.012560 0.065483 0.453866 0.060 Uiso 0.149(3) 1 calc R . P D 3

loop_
_atom_site_aniso_label
_atom_site_aniso_U_11
_atom_site_aniso_U_22
_atom_site_aniso_U_33
_atom_site_aniso_U_23
_atom_site_aniso_U_13
_atom_site_aniso_U_12
Co1 0.01264(17) 0.01688(17) 0.01257(16) -0.00173(13) -0.00089(12) -0.00242(13)
P201 0.0140(3) 0.0158(3) 0.0142(3) -0.0019(2) -0.0015(2) -0.0024(2)
O1 0.0307(12) 0.0220(10) 0.0333(11) 0.0026(9) -0.0070(9) 0.0022(8)
C201 0.0140(12) 0.0166(12) 0.0202(12) -0.0020(10) -0.0016(10) -0.0066(10)
P202 0.0138(3) 0.0167(3) 0.0128(3) -0.0006(2) -0.0019(2) -0.0012(2)
C202 0.0162(13) 0.0224(13) 0.0203(13) -0.0035(11) -0.0019(10) -0.0041(10)
P203 0.0133(3) 0.0157(3) 0.0121(3) -0.0014(2) -0.0014(2) -0.0011(2)
C203 0.0211(14) 0.0222(13) 0.0284(14) -0.0122(12) -0.0019(11) -0.0053(11)
P204 0.0146(3) 0.0140(3) 0.0140(3) -0.0004(2) -0.0030(2) -0.0024(2)
C204 0.0181(14) 0.0162(13) 0.0382(16) -0.0052(12) -0.0018(12) -0.0033(10)
C205 0.0184(14) 0.0197(13) 0.0300(14) 0.0031(11) -0.0034(11) -0.0051(11)
C206 0.0191(13) 0.0179(12) 0.0209(13) -0.0021(10) -0.0025(10) -0.0077(10)
C207 0.0150(13) 0.0217(13) 0.0157(12) -0.0057(10) -0.0027(9) -0.0021(10)
C208 0.0212(14) 0.0248(14) 0.0163(12) -0.0042(11) -0.0025(10) -0.0010(11)
C209 0.0279(16) 0.0353(16) 0.0189(13) -0.0025(12) -0.0062(11) 0.0014(12)
C210 0.0199(15) 0.0524(19) 0.0208(14) -0.0072(13) -0.0056(11) 0.0008(13)
C211 0.0213(15) 0.0390(17) 0.0305(15) -0.0081(13) -0.0018(12) -0.0114(13)
C212 0.0212(14) 0.0275(14) 0.0244(14) -0.0018(12) -0.0040(11) -0.0063(11)
C213 0.0163(13) 0.0230(13) 0.0126(11) -0.0017(10) -0.0004(9) 0.0019(10)
C214 0.0262(15) 0.0236(14) 0.0207(13) 0.0011(11) -0.0026(11) -0.0012(11)
C215 0.0323(17) 0.0278(15) 0.0239(14) 0.0061(12) -0.0053(12) 0.0021(12)
C216 0.0235(15) 0.0383(17) 0.0180(13) 0.0011(12) -0.0061(11) 0.0074(12)
C217 0.0201(14) 0.0378(16) 0.0174(13) -0.0072(12) -0.0061(11) 0.0015(12)
C218 0.0198(14) 0.0238(14) 0.0184(12) -0.0028(11) -0.0011(10) 0.0020(11)
C219 0.0132(12) 0.0163(12) 0.0179(12) -0.0012(10) -0.0001(9) -0.0037(9)
C220 0.0165(13) 0.0198(13) 0.0164(12) -0.0012(10) -0.0020(10) -0.0052(10)
C221 0.0170(13) 0.0190(13) 0.0219(13) 0.0038(10) -0.0049(10) -0.0023(10)
C222 0.0181(14) 0.0173(13) 0.0297(14) -0.0013(11) -0.0005(11) -0.0009(10)
C223 0.0222(14) 0.0245(14) 0.0188(13) -0.0051(11) 0.0033(10) -0.0033(11)
C224 0.0198(14) 0.0202(13) 0.0181(12) 0.0013(10) -0.0001(10) -0.0009(10)
C225 0.0171(13) 0.0154(12) 0.0185(12) -0.0004(10) -0.0016(10) -0.0030(10)
C226 0.0190(14) 0.0260(14) 0.0192(13) -0.0063(11) -0.0017(10) -0.0025(11)
C227 0.0217(14) 0.0285(14) 0.0203(13) -0.0019(11) -0.0076(11) -0.0040(11)
C228 0.0133(13) 0.0189(13) 0.0299(14) -0.0006(11) -0.0040(11) -0.0020(10)
C229 0.0172(13) 0.0248(14) 0.0218(13) -0.0016(11) -0.0007(10) -0.0022(11)
C230 0.0185(14) 0.0255(14) 0.0163(12) 0.0012(11) -0.0014(10) -0.0021(11)
C231 0.0118(12) 0.0205(12) 0.0119(11) -0.0029(10) -0.0001(9) -0.0011(9)
C232 0.0162(13) 0.0206(13) 0.0192(12) -0.0030(10) -0.0030(10) 0.0015(10)
C233 0.0195(14) 0.0237(14) 0.0256(14) -0.0112(11) -0.0018(11) 0.0008(11)
C234 0.0177(14) 0.0366(16) 0.0187(13) -0.0106(12) -0.0001(10) -0.0068(12)
C235 0.0175(14) 0.0362(16) 0.0157(12) 0.0040(11) -0.0045(10) -0.0058(11)
C236 0.0180(13) 0.0199(13) 0.0181(12) 0.0030(10) -0.0003(10) -0.0031(10)
C237 0.0115(12) 0.0170(12) 0.0210(12) -0.0032(10) 0.0006(9) -0.0035(9)
C238 0.0209(14) 0.0220(13) 0.0222(13) -0.0007(11) -0.0043(11) -0.0042(11)
C239 0.0248(15) 0.0143(12) 0.0357(16) 0.0005(11) 0.0000(12) -0.0004(11)
C240 0.0227(15) 0.0221(14) 0.0334(15) -0.0126(12) 0.0078(12) -0.0078(11)
C241 0.0171(14) 0.0303(15) 0.0221(13) -0.0095(12) 0.0011(10) -0.0071(11)
C242 0.0141(13) 0.0209(13) 0.0194(12) -0.0025(10) 0.0018(10) -0.0037(10)
C243 0.0206(13) 0.0171(12) 0.0144(11) -0.0032(10) -0.0023(10) -0.0007(10)
C244 0.0234(15) 0.0210(13) 0.0251(14) -0.0017(11) -0.0065(11) -0.0019(11)
C245 0.0274(16) 0.0304(15) 0.0275(15) -0.0047(12) -0.0140(12) 0.0054(12)
C246 0.0383(18) 0.0251(15) 0.0212(14) 0.0025(12) -0.0067(12) 0.0102(13)
C247 0.0361(17) 0.0215(14) 0.0244(14) 0.0046(11) 0.0026(12) -0.0008(12)
C248 0.0206(14) 0.0194(13) 0.0174(12) -0.0008(10) -0.0008(10) -0.0010(10)
C249 0.0141(13) 0.0209(13) 0.0176(12) -0.0012(10) -0.0006(10) -0.0042(10)
C250 0.0160(13) 0.0197(12) 0.0165(12) 0.0007(10) -0.0007(10) -0.0041(10)
C251 0.0167(13) 0.0179(12) 0.0143(11) -0.0004(10) -0.0003(9) -0.0018(10)
C252 0.0161(13) 0.0202(13) 0.0181(12) 0.0002(10) 0.0014(10) -0.0039(10)
C253 0.0169(13) 0.0234(14) 0.0185(12) -0.0013(11) -0.0020(10) -0.0016(10)
Cl1 0.0338(9) 0.0231(8) 0.0337(8) -0.0081(7) -0.0066(6) -0.0025(7)
Cl2 0.0285(8) 0.0238(7) 0.0304(7) 0.0014(6) -0.0081(6) -0.0033(6)
C301 0.020(3) 0.015(3) 0.021(3) 0.003(2) 0.004(3) -0.006(3)
C306 0.023(3) 0.018(3) 0.019(3) 0.002(2) 0.002(2) -0.009(2)
C305 0.030(4) 0.018(4) 0.019(3) 0.000(3) 0.002(3) 0.000(3)
C304 0.022(3) 0.032(3) 0.028(3) 0.001(3) -0.008(2) -0.007(3)
C303 0.042(4) 0.026(4) 0.035(4) -0.007(4) -0.001(3) -0.017(4)
C302 0.021(3) 0.020(3) 0.025(3) -0.001(2) 0.005(2) -0.001(2)
C1 0.0179(15) 0.0404(18) 0.0351(16) -0.0030(14) 0.0073(12) -0.0049(12)
C2 0.0164(14) 0.0349(16) 0.0358(16) 0.0073(13) -0.0006(12) -0.0117(12)
C3 0.0304(17) 0.0333(16) 0.0341(16) 0.0091(13) 0.0012(13) -0.0180(13)
C4 0.0307(17) 0.0436(18) 0.0197(14) 0.0080(13) 0.0085(12) -0.0105(14)
C5 0.0331(17) 0.0448(19) 0.0224(14) -0.0064(13) 0.0128(13) -0.0071(14)
C6 0.0151(15) 0.0366(17) 0.051(2) -0.0046(15) 0.0040(13) 0.0055(12)
C7 0.0207(15) 0.0355(16) 0.0389(17) -0.0068(14) -0.0054(12) -0.0150(12)
C8 0.0372(18) 0.0191(14) 0.0452(19) 0.0099(13) -0.0013(14) -0.0124(13)
C9 0.042(2) 0.050(2) 0.0146(13) 0.0144(13) -0.0018(13) -0.0100(16)
C10 0.0390(19) 0.047(2) 0.0287(16) -0.0155(15) 0.0107(14) 0.0002(15)
C11 0.042(2) 0.0288(16) 0.0434(19) -0.0154(15) 0.0077(15) 0.0081(14)
C12 0.0317(18) 0.0255(16) 0.053(2) -0.0057(15) 0.0035(15) 0.0103(13)
C13 0.0139(15) 0.0396(18) 0.0491(19) 0.0136(15) -0.0100(13) -0.0004(12)
C14 0.0198(15) 0.060(2) 0.0296(16) 0.0039(15) -0.0117(12) -0.0129(14)
C15 0.0380(19) 0.0334(17) 0.051(2) -0.0158(16) -0.0100(16) -0.0183(15)
C16 0.046(2) 0.0184(14) 0.058(2) -0.0079(15) -0.0053(17) -0.0136(14)
C17 0.045(2) 0.0188(14) 0.049(2) 0.0198(14) -0.0056(16) -0.0035(13)
C18 0.0415(19) 0.0350(17) 0.0317(16) 0.0224(14) -0.0106(14) -0.0035(14)
C19 0.0424(19) 0.053(2) 0.0118(13) 0.0004(13) -0.0054(12) -0.0097(16)
C20 0.052(2) 0.055(2) 0.0157(14) -0.0164(14) -0.0018(14) -0.0055(17)
C21 0.060(2) 0.0386(19) 0.0356(18) -0.0212(15) -0.0103(17) -0.0077(17)
C22 0.054(2) 0.0271(17) 0.049(2) -0.0189(16) -0.0047(17) -0.0014(15)
C23 0.0298(18) 0.0236(15) 0.057(2) 0.0070(15) -0.0079(15) 0.0116(13)
C24 0.0263(17) 0.0388(18) 0.0457(19) 0.0155(15) -0.0115(14) 0.0091(14)
C25 0.0339(18) 0.063(2) 0.0258(15) -0.0037(15) -0.0153(13) -0.0136(16)
C26 0.044(2) 0.053(2) 0.0312(17) -0.0188(16) -0.0117(15) -0.0172(17)
C27 0.045(2) 0.0145(14) 0.058(2) -0.0146(14) -0.0048(17) -0.0006(13)
C28 0.042(2) 0.0119(13) 0.061(2) 0.0037(14) -0.0001(17) 0.0099(13)
C29 0.0373(19) 0.0449(19) 0.0323(17) 0.0195(15) -0.0184(14) 0.0015(15)
C30 0.0350(18) 0.059(2) 0.0165(13) 0.0085(14) -0.0143(12) -0.0094(16)
C31 0.0383(19) 0.055(2) 0.0293(16) -0.0019(15) -0.0217(14) -0.0169(16)
C32 0.051(2) 0.0429(19) 0.0370(18) -0.0126(15) -0.0175(16) -0.0203(17)
C33 0.049(2) 0.0150(14) 0.061(2) -0.0085(15) -0.0057(18) -0.0057(14)
C34 0.046(2) 0.0157(14) 0.061(2) 0.0102(15) -0.0064(18) 0.0008(13)
C35 0.0295(18) 0.048(2) 0.0339(17) 0.0188(15) -0.0149(14) 0.0006(15)
C36 0.0293(17) 0.067(2) 0.0181(14) 0.0086(15) -0.0129(12) -0.0082(16)
C37 0.058(2) 0.050(2) 0.0314(17) -0.0246(16) -0.0070(16) -0.0067(18)
C38 0.053(2) 0.0345(18) 0.046(2) -0.0258(16) 0.0008(17) 0.0041(16)
C39 0.0336(19) 0.0233(15) 0.061(2) 0.0041(15) -0.0075(16) 0.0154(13)
C40 0.0267(17) 0.0383(18) 0.048(2) 0.0150(15) -0.0160(15) 0.0093(14)
C41 0.0141(15) 0.0463(19) 0.049(2) 0.0182(16) -0.0138(13) -0.0009(13)
C42 0.0202(16) 0.057(2) 0.0309(16) 0.0063(15) -0.0148(12) -0.0141(14)
C43 0.043(2) 0.0350(18) 0.060(2) -0.0080(17) -0.0176(17) -0.0236(16)
C44 0.049(2) 0.0269(17) 0.062(2) 0.0039(16) -0.0126(18) -0.0207(15)
C45 0.046(2) 0.0247(16) 0.050(2) 0.0242(15) -0.0089(16) -0.0069(14)
C46 0.0367(19) 0.0406(18) 0.0340(17) 0.0268(15) -0.0062(14) -0.0029(15)
C47 0.0376(19) 0.066(2) 0.0115(13) 0.0043(14) -0.0062(12) -0.0057(17)
C48 0.043(2) 0.071(3) 0.0156(14) -0.0182(15) 0.0026(13) -0.0034(18)
C49 0.0359(19) 0.0415(19) 0.045(2) -0.0213(16) 0.0090(16) 0.0091(15)
C50 0.0249(17) 0.0435(19) 0.053(2) -0.0076(17) 0.0027(15) 0.0141(14)
C51 0.0147(15) 0.052(2) 0.050(2) -0.0040(17) 0.0002(14) 0.0062(14)
C52 0.0237(16) 0.0426(18) 0.0455(19) 0.0044(15) -0.0139(14) -0.0194(14)
C53 0.040(2) 0.0304(17) 0.048(2) 0.0160(15) -0.0026(16) -0.0204(15)
C54 0.0382(19) 0.061(2) 0.0157(14) 0.0188(14) -0.0037(13) -0.0095(16)
C55 0.041(2) 0.067(2) 0.0252(16) -0.0156(17) 0.0115(14) 0.0034(18)
C56 0.0146(15) 0.066(2) 0.0376(18) 0.0059(17) 0.0058(13) -0.0035(15)
C57 0.0192(16) 0.055(2) 0.0392(18) 0.0125(16) -0.0041(13) -0.0187(14)
C58 0.0347(19) 0.054(2) 0.0360(18) 0.0198(16) -0.0016(14) -0.0273(16)
C59 0.0292(17) 0.063(2) 0.0224(15) 0.0161(15) 0.0059(13) -0.0139(16)
C60 0.0260(17) 0.066(2) 0.0227(15) 0.0002(15) 0.0127(13) -0.0033(16)
C407 0.049(3) 0.026(2) 0.050(3) -0.002(2) -0.004(2) 0.008(2)
C408 0.033(2) 0.041(2) 0.068(3) 0.005(2) -0.007(2) 0.0055(19)
C409 0.042(3) 0.041(3) 0.063(3) -0.001(2) -0.011(2) 0.000(2)
C401 0.042(3) 0.041(3) 0.063(3) -0.001(2) -0.011(2) 0.000(2)
C402 0.033(2) 0.041(2) 0.068(3) 0.005(2) -0.007(2) 0.0055(19)
C403 0.039(5) 0.039(5) 0.074(5) -0.009(5) -0.008(4) 0.003(4)
C406 0.049(3) 0.026(2) 0.050(3) -0.002(2) -0.004(2) 0.008(2)
C405 0.033(2) 0.041(2) 0.068(3) 0.005(2) -0.007(2) 0.0055(19)
C404 0.040(5) 0.031(5) 0.074(5) 0.010(5) -0.007(5) 0.008(5)

loop_
_atom_type_symbol
_atom_type_description
_atom_type_scat_dispersion_real
_atom_type_scat_dispersion_imag
_atom_type_scat_source
C C 0.0033 0.0016 'International Tables Vol C Tables 4.2.6.8 and 6.1.1.4'
H H 0.0000 0.0000 'International Tables Vol C Tables 4.2.6.8 and 6.1.1.4'
Cl Cl 0.1484 0.1585 'International Tables Vol C Tables 4.2.6.8 and 6.1.1.4'
Co Co 0.3494 0.9721 'International Tables Vol C Tables 4.2.6.8 and 6.1.1.4'
O O 0.0106 0.0060 'International Tables Vol C Tables 4.2.6.8 and 6.1.1.4'
P P 0.1023 0.0942 'International Tables Vol C Tables 4.2.6.8 and 6.1.1.4'

loop_
_geom_angle_atom_site_label_1
_geom_angle_atom_site_label_2
_geom_angle_atom_site_label_3
_geom_angle
_geom_angle_site_symmetry_1
_geom_angle_site_symmetry_3
P202 Co1 P201 96.58(3) . .
P202 Co1 P204 85.17(3) . .
P203 Co1 P201 83.30(2) . .
P203 Co1 P202 179.72(3) . .
P203 Co1 P204 94.73(3) . .
P204 Co1 P201 132.94(3) . .
C253 Co1 P201 122.22(9) . .
C253 Co1 P202 87.41(8) . .
C253 Co1 P203 92.87(8) . .
C253 Co1 P204 104.84(9) . .
C201 P201 Co1 121.81(8) . .
C201 P201 C207 100.53(11) . .
C201 P201 C252 101.50(11) . .
C207 P201 Co1 120.89(8) . .
C207 P201 C252 98.12(11) . .
C252 P201 Co1 110.03(8) . .
C202 C201 P201 121.47(19) . .
C206 C201 P201 119.98(19) . .
C206 C201 C202 118.5(2) . .
C213 P202 Co1 117.66(8) . .
C213 P202 C219 105.34(11) . .
C213 P202 C250 104.12(12) . .
C219 P202 Co1 120.70(8) . .
C219 P202 C250 100.95(11) . .
C250 P202 Co1 105.55(8) . .
C203 C202 C201 120.4(2) . .
C225 P203 Co1 114.66(8) . .
C231 P203 Co1 124.84(8) . .
C231 P203 C225 102.33(11) . .
C231 P203 C251 103.06(11) . .
C251 P203 Co1 108.94(8) . .
C251 P203 C225 99.72(11) . .
C204 C203 C202 120.3(2) . .
C237 P204 Co1 115.00(8) . .
C237 P204 C249 101.28(11) . .
C243 P204 Co1 125.31(9) . .
C243 P204 C237 103.58(11) . .
C243 P204 C249 99.66(11) . .
C249 P204 Co1 108.55(8) . .
C203 C204 C205 120.2(2) . .
C206 C205 C204 119.6(3) . .
C205 C206 C201 121.0(2) . .
C208 C207 P201 122.90(19) . .
C208 C207 C212 118.4(2) . .
C212 C207 P201 118.5(2) . .
C207 C208 C209 120.7(3) . .
C210 C209 C208 120.2(3) . .
C211 C210 C209 119.7(3) . .
C212 C211 C210 120.3(3) . .
C211 C212 C207 120.8(3) . .
C214 C213 P202 120.6(2) . .
C218 C213 P202 120.73(19) . .
C218 C213 C214 118.5(2) . .
C215 C214 C213 120.1(3) . .
C216 C215 C214 120.6(3) . .
C215 C216 C217 119.7(3) . .
C218 C217 C216 119.9(3) . .
C217 C218 C213 121.1(3) . .
C220 C219 P202 118.80(18) . .
C224 C219 P202 122.42(19) . .
C224 C219 C220 118.5(2) . .
C221 C220 C219 121.0(2) . .
C220 C221 C222 120.1(2) . .
C223 C222 C221 119.2(2) . .
C224 C223 C222 120.5(2) . .
C223 C224 C219 120.7(2) . .
C226 C225 P203 121.92(19) . .
C226 C225 C230 118.2(2) . .
C230 C225 P203 119.65(19) . .
C227 C226 C225 121.0(2) . .
C228 C227 C226 120.2(2) . .
C227 C228 C229 119.8(2) . .
C230 C229 C228 120.2(2) . .
C229 C230 C225 120.6(2) . .
C232 C231 P203 119.86(18) . .
C232 C231 C236 119.1(2) . .
C236 C231 P203 121.00(19) . .
C233 C232 C231 120.2(2) . .
C234 C233 C232 120.3(2) . .
C233 C234 C235 119.9(2) . .
C234 C235 C236 120.3(2) . .
C235 C236 C231 120.2(2) . .
C238 C237 P204 117.89(19) . .
C242 C237 P204 123.63(19) . .
C242 C237 C238 118.5(2) . .
C239 C238 C237 120.7(3) . .
C238 C239 C240 119.9(3) . .
C241 C240 C239 119.8(2) . .
C240 C241 C242 120.5(3) . .
C241 C242 C237 120.6(2) . .
C244 C243 P204 121.49(19) . .
C248 C243 P204 119.5(2) . .
C248 C243 C244 118.9(2) . .
C245 C244 C243 120.0(3) . .
C246 C245 C244 120.4(3) . .
C245 C246 C247 120.0(3) . .
C246 C247 C248 119.9(3) . .
C243 C248 C247 120.7(3) . .
C250 C249 P204 109.94(17) . .
C249 C250 P202 107.24(16) . .
C252 C251 P203 106.35(16) . .
C251 C252 P201 110.00(16) . .
O1 C253 Co1 176.5(2) . .
C306 C301 Cl2 121.3(2) . .
C306 C301 C302 120.0 . .
C302 C301 Cl2 118.6(2) . .
C301 C306 Cl1 120.8(2) . .
C301 C306 C305 120.0 . .
C305 C306 Cl1 119.2(2) . .
C304 C305 C306 120.0 . .
C305 C304 C303 120.0 . .
C302 C303 C304 120.0 . .
C303 C302 C301 120.0 . .
C2 C1 C5 107.6(3) . .
C6 C1 C2 120.2(3) . .
C6 C1 C5 120.6(3) . .
C1 C2 C3 108.2(3) . .
C7 C2 C1 120.4(3) . .
C7 C2 C3 119.4(3) . .
C4 C3 C2 108.2(3) . .
C8 C3 C2 119.6(3) . .
C8 C3 C4 119.9(3) . .
C3 C4 C5 109.0(3) . .
C9 C4 C3 119.8(3) . .
C9 C4 C5 119.5(3) . .
C4 C5 C1 107.1(3) . .
C10 C5 C1 119.2(3) . .
C10 C5 C4 122.0(3) . .
C1 C6 C12 120.0(3) . .
C1 C6 C13 120.2(3) . .
C13 C6 C12 107.7(3) . .
C2 C7 C14 119.2(3) . .
C2 C7 C15 120.6(3) . .
C15 C7 C14 108.0(3) . .
C3 C8 C16 119.4(3) . .
C3 C8 C17 119.8(3) . .
C16 C8 C17 108.4(3) . .
C4 C9 C18 120.5(3) . .
C4 C9 C19 118.8(3) . .
C18 C9 C19 109.1(3) . .
C5 C10 C11 120.3(3) . .
C5 C10 C20 119.0(3) . .
C20 C10 C11 108.0(3) . .
C12 C11 C10 120.5(3) . .
C12 C11 C22 120.1(3) . .
C22 C11 C10 107.6(3) . .
C11 C12 C6 119.4(3) . .
C11 C12 C23 120.7(3) . .
C23 C12 C6 107.8(3) . .
C6 C13 C24 107.6(3) . .
C14 C13 C6 120.3(3) . .
C14 C13 C24 120.1(3) . .
C13 C14 C7 119.7(3) . .
C13 C14 C25 120.1(3) . .
C25 C14 C7 107.9(3) . .
C7 C15 C26 107.5(3) . .
C16 C15 C7 119.6(3) . .
C16 C15 C26 120.8(3) . .
C8 C16 C27 107.9(3) . .
C15 C16 C8 121.4(3) . .
C15 C16 C27 119.4(3) . .
C18 C17 C8 119.9(3) . .
C18 C17 C28 120.7(3) . .
C28 C17 C8 107.3(3) . .
C9 C18 C29 107.5(3) . .
C17 C18 C9 120.1(3) . .
C17 C18 C29 120.1(3) . .
C20 C19 C9 120.3(3) . .
C20 C19 C30 119.7(3) . .
C30 C19 C9 108.1(3) . .
C10 C20 C21 107.6(3) . .
C19 C20 C10 120.5(3) . .
C19 C20 C21 120.0(3) . .
C22 C21 C20 108.8(3) . .
C32 C21 C20 119.7(3) . .
C32 C21 C22 119.4(3) . .
C21 C22 C11 108.0(3) . .
C33 C22 C11 119.1(3) . .
C33 C22 C21 120.7(3) . .
C12 C23 C24 108.7(3) . .
C34 C23 C12 119.5(3) . .
C34 C23 C24 120.0(3) . .
C23 C24 C13 108.1(3) . .
C35 C24 C13 119.7(3) . .
C35 C24 C23 120.9(3) . .
C26 C25 C14 108.3(3) . .
C36 C25 C14 119.4(3) . .
C36 C25 C26 120.5(3) . .
C25 C26 C15 108.2(3) . .
C37 C26 C15 119.8(3) . .
C37 C26 C25 119.8(3) . .
C28 C27 C16 106.6(3) . .
C38 C27 C16 119.8(3) . .
C38 C27 C28 121.1(3) . .
C27 C28 C17 109.8(3) . .
C39 C28 C17 119.0(3) . .
C39 C28 C27 119.6(3) . .
C30 C29 C18 107.8(3) . .
C40 C29 C18 119.7(3) . .
C40 C29 C30 120.4(3) . .
C19 C30 C29 107.6(3) . .
C31 C30 C19 120.0(3) . .
C31 C30 C29 119.8(3) . .
C30 C31 C32 120.4(3) . .
C30 C31 C42 119.6(3) . .
C32 C31 C42 108.3(3) . .
C21 C32 C31 120.1(3) . .
C21 C32 C43 119.9(3) . .
C31 C32 C43 108.3(3) . .
C22 C33 C34 121.1(3) . .
C22 C33 C44 120.4(3) . .
C34 C33 C44 106.9(3) . .
C23 C34 C33 119.5(3) . .
C23 C34 C45 119.3(3) . .
C45 C34 C33 109.0(3) . .
C24 C35 C36 120.8(3) . .
C24 C35 C46 119.1(3) . .
C36 C35 C46 107.9(3) . .
C25 C36 C35 120.0(3) . .
C25 C36 C47 119.8(3) . .
C47 C36 C35 108.5(3) . .
C26 C37 C38 119.7(3) . .
C26 C37 C48 119.7(3) . .
C48 C37 C38 108.6(3) . .
C27 C38 C37 120.4(3) . .
C27 C38 C49 119.7(3) . .
C37 C38 C49 108.1(3) . .
C28 C39 C40 120.5(3) . .
C28 C39 C50 118.8(3) . .
C50 C39 C40 108.6(3) . .
C29 C40 C39 120.1(3) . .
C29 C40 C41 119.9(3) . .
C41 C40 C39 108.3(3) . .
C40 C41 C51 107.8(3) . .
C42 C41 C40 120.1(3) . .
C42 C41 C51 119.5(3) . .
C41 C42 C31 120.1(3) . .
C41 C42 C52 119.5(3) . .
C52 C42 C31 108.1(3) . .
C44 C43 C32 120.5(3) . .
C44 C43 C52 120.6(3) . .
C52 C43 C32 107.5(3) . .
C43 C44 C33 119.1(3) . .
C43 C44 C53 120.0(4) . .
C53 C44 C33 108.6(3) . .
C34 C45 C53 108.2(3) . .
C46 C45 C34 120.5(3) . .
C46 C45 C53 119.3(3) . .
C45 C46 C35 120.2(3) . .
C45 C46 C54 120.6(3) . .
C54 C46 C35 106.8(3) . .
C36 C47 C54 107.5(3) . .
C48 C47 C36 119.9(3) . .
C48 C47 C54 120.9(3) . .
C37 C48 C55 107.6(3) . .
C47 C48 C37 120.3(3) . .
C47 C48 C55 119.5(3) . .
C38 C49 C55 107.8(3) . .
C50 C49 C38 119.8(3) . .
C50 C49 C55 120.1(3) . .
C39 C50 C51 107.4(3) . .
C49 C50 C39 120.9(3) . .
C49 C50 C51 119.7(3) . .
C41 C51 C50 107.9(3) . .
C56 C51 C41 120.0(3) . .
C56 C51 C50 119.8(3) . .
C42 C52 C43 107.9(3) . .
C57 C52 C42 119.9(3) . .
C57 C52 C43 120.4(3) . .
C44 C53 C45 107.3(3) . .
C58 C53 C44 120.5(3) . .
C58 C53 C45 119.8(3) . .
C46 C54 C47 109.3(3) . .
C59 C54 C46 119.7(3) . .
C59 C54 C47 119.3(3) . .
C48 C55 C49 108.0(3) . .
C60 C55 C48 119.5(3) . .
C60 C55 C49 120.7(3) . .
C51 C56 C57 120.0(3) . .
C51 C56 C60 120.2(3) . .
C57 C56 C60 107.8(3) . .
C52 C57 C56 121.1(3) . .
C52 C57 C58 118.5(3) . .
C56 C57 C58 108.4(3) . .
C53 C58 C57 120.0(3) . .
C53 C58 C59 120.6(3) . .
C59 C58 C57 107.6(3) . .
C54 C59 C58 120.0(3) . .
C54 C59 C60 119.2(3) . .
C58 C59 C60 109.2(3) . .
C55 C60 C56 119.6(3) . .
C55 C60 C59 121.5(3) . .
C59 C60 C56 107.0(3) . .
C407 C408 C409 117.9(4) . .
C409 C409 C408 114.8(5) 2_556 .
C403 C402 C401 108.4(10) . .
C404 C405 C406 107.7(9) . .

loop_
_geom_bond_atom_site_label_1
_geom_bond_atom_site_label_2
_geom_bond_distance
_geom_bond_site_symmetry_2
Co1 P201 2.2607(7) .
Co1 P202 2.2192(7) .
Co1 P203 2.2171(7) .
Co1 P204 2.2467(7) .
Co1 C253 1.776(3) .
P201 C201 1.833(3) .
P201 C207 1.841(3) .
P201 C252 1.872(2) .
O1 C253 1.154(3) .
C201 C202 1.397(3) .
C201 C206 1.396(4) .
P202 C213 1.825(3) .
P202 C219 1.826(2) .
P202 C250 1.840(2) .
C202 C203 1.387(4) .
P203 C225 1.838(3) .
P203 C231 1.820(2) .
P203 C251 1.835(2) .
C203 C204 1.377(4) .
P204 C237 1.843(2) .
P204 C243 1.827(3) .
P204 C249 1.870(2) .
C204 C205 1.388(4) .
C205 C206 1.384(4) .
C207 C208 1.387(4) .
C207 C212 1.403(4) .
C208 C209 1.391(4) .
C209 C210 1.386(4) .
C210 C211 1.383(4) .
C211 C212 1.380(4) .
C213 C214 1.398(4) .
C213 C218 1.389(4) .
C214 C215 1.393(4) .
C215 C216 1.376(4) .
C216 C217 1.388(4) .
C217 C218 1.386(4) .
C219 C220 1.395(3) .
C219 C224 1.394(3) .
C220 C221 1.378(4) .
C221 C222 1.396(4) .
C222 C223 1.388(4) .
C223 C224 1.381(4) .
C225 C226 1.389(4) .
C225 C230 1.399(3) .
C226 C227 1.386(4) .
C227 C228 1.373(4) .
C228 C229 1.388(4) .
C229 C230 1.382(4) .
C231 C232 1.394(3) .
C231 C236 1.396(3) .
C232 C233 1.391(4) .
C233 C234 1.381(4) .
C234 C235 1.382(4) .
C235 C236 1.390(4) .
C237 C238 1.400(4) .
C237 C242 1.394(4) .
C238 C239 1.388(4) .
C239 C240 1.389(4) .
C240 C241 1.379(4) .
C241 C242 1.385(4) .
C243 C244 1.397(4) .
C243 C248 1.386(3) .
C244 C245 1.390(4) .
C245 C246 1.376(4) .
C246 C247 1.380(4) .
C247 C248 1.390(4) .
C249 C250 1.516(3) .
C251 C252 1.518(3) .
Cl1 C306 1.703(3) .
Cl2 C301 1.725(3) .
C301 C306 1.3900 .
C301 C302 1.3900 .
C306 C305 1.3900 .
C305 C304 1.3900 .
C304 C303 1.3900 .
C303 C302 1.3900 .
C1 C2 1.438(4) .
C1 C5 1.475(4) .
C1 C6 1.372(4) .
C2 C3 1.448(4) .
C2 C7 1.394(4) .
C3 C4 1.431(4) .
C3 C8 1.406(4) .
C4 C5 1.437(4) .
C4 C9 1.412(5) .
C5 C10 1.374(5) .
C6 C12 1.468(5) .
C6 C13 1.440(5) .
C7 C14 1.451(4) .
C7 C15 1.449(5) .
C8 C16 1.444(5) .
C8 C17 1.455(5) .
C9 C18 1.431(5) .
C9 C19 1.456(5) .
C10 C11 1.461(5) .
C10 C20 1.449(5) .
C11 C12 1.383(5) .
C11 C22 1.456(5) .
C12 C23 1.423(5) .
C13 C14 1.389(5) .
C13 C24 1.453(4) .
C14 C25 1.450(5) .
C15 C16 1.360(5) .
C15 C26 1.461(5) .
C16 C27 1.485(5) .
C17 C18 1.391(5) .
C17 C28 1.447(5) .
C18 C29 1.474(5) .
C19 C20 1.391(5) .
C19 C30 1.448(5) .
C20 C21 1.451(5) .
C21 C22 1.436(5) .
C21 C32 1.395(5) .
C22 C33 1.376(5) .
C23 C24 1.441(5) .
C23 C34 1.411(5) .
C24 C35 1.376(5) .
C25 C26 1.433(5) .
C25 C36 1.396(5) .
C26 C37 1.396(5) .
C27 C28 1.437(5) .
C27 C38 1.380(5) .
C28 C39 1.418(5) .
C29 C30 1.465(5) .
C29 C40 1.387(5) .
C30 C31 1.387(5) .
C31 C32 1.432(5) .
C31 C42 1.459(5) .
C32 C43 1.462(5) .
C33 C34 1.435(5) .
C33 C44 1.466(5) .
C34 C45 1.431(5) .
C35 C36 1.443(5) .
C35 C46 1.464(5) .
C36 C47 1.441(5) .
C37 C38 1.447(5) .
C37 C48 1.447(5) .
C38 C49 1.448(5) .
C39 C40 1.453(5) .
C39 C50 1.442(5) .
C40 C41 1.443(4) .
C41 C42 1.399(5) .
C41 C51 1.459(5) .
C42 C52 1.445(4) .
C43 C44 1.367(5) .
C43 C52 1.458(5) .
C44 C53 1.433(5) .
C45 C46 1.389(5) .
C45 C53 1.456(5) .
C46 C54 1.439(5) .
C47 C48 1.389(5) .
C47 C54 1.442(5) .
C48 C55 1.457(5) .
C49 C50 1.391(5) .
C49 C55 1.458(5) .
C50 C51 1.468(5) .
C51 C56 1.382(5) .
C52 C57 1.384(5) .
C53 C58 1.394(5) .
C54 C59 1.405(5) .
C55 C60 1.371(5) .
C56 C57 1.422(5) .
C56 C60 1.477(5) .
C57 C58 1.470(5) .
C58 C59 1.423(5) .
C59 C60 1.444(5) .
C407 C408 1.493(6) .
C408 C409 1.534(6) .
C409 C409 1.508(8) 2_556
C401 C402 1.548(11) .
C402 C403 1.544(11) .
C403 C403 1.549(15) 2_556
C406 C405 1.563(11) .
C405 C404 1.552(11) .
C404 C404 1.574(14) 2_556
